data_7049193
loop_
_publ_author_name
'\<Skoch, Karel'
'Pauly, Christophe'
'Daniliuc, Constantin G.'
'Bergander, Klaus'
'Kehr, Gerald'
'Erker, Gerhard'

_publ_section_title
;
 Consecutive intermolecular 1,1-carboboration reactions of
 Me<sub>3</sub>Si-substituted alkynes with the
 halogeno-B(C<sub>6</sub>F<sub>5</sub>)<sub>2</sub> reagents.
;
_journal_issue 15
_journal_name_full 'Dalton transactions (Cambridge, England : 2003)'
_journal_page_first 4837
_journal_page_last 4845
_journal_paper_doi 10.1039/c9dt00413k
_journal_volume 48
_journal_year 2019
_chemical_formula_sum 'C24 H12 B F15 Si'
_chemical_formula_weight 624.24
_space_group_crystal_system triclinic
_space_group_IT_number 2
_space_group_name_Hall '-P 1'
_space_group_name_H-M_alt 'P -1'
_symmetry_space_group_name_Hall '-P 1'
_symmetry_space_group_name_H-M 'P -1'
_atom_sites_solution_hydrogens geom
_audit_creation_method 'APEX3 v2016.1-0'
_audit_update_record
;
2019-01-22 deposited with the CCDC.    2019-02-28 downloaded from the CCDC.
;
_cell_angle_alpha 101.4760(10)
_cell_angle_beta 96.2830(10)
_cell_angle_gamma 92.6620(10)
_cell_formula_units_Z 2
_cell_length_a 9.6491(3)
_cell_length_b 11.8975(3)
_cell_length_c 12.2730(3)
_cell_measurement_reflns_used 9450
_cell_measurement_temperature 100.(2)
_cell_measurement_theta_max 66.7482
_cell_measurement_theta_min 3.7023
_cell_volume 1369.11(6)
_computing_cell_refinement 'SAINT V8.37A (Bruker AXS Inc., 2015)'
_computing_data_collection 'APEX3 v2016.1-0 (Bruker AXS Inc., 2016)'
_computing_data_reduction 'SAINT V8.37A (Bruker AXS Inc., 2015)'
_computing_molecular_graphics 'APEX3 v2016.1-0 (Bruker AXS Inc., 2016)'
_computing_publication_material 'APEX3 v2016.1-0 (Bruker AXS Inc., 2016)'
_computing_structure_refinement 'SHELXL-2014/7 (Sheldrick, 2014)'
_computing_structure_solution 'SHELXL-2014/7 (Sheldrick, 2014)'
_diffrn_ambient_temperature 100.(2)
_diffrn_detector_area_resol_mean 8.3333
_diffrn_measured_fraction_theta_full 0.989
_diffrn_measured_fraction_theta_max 0.989
_diffrn_measurement_device_type 'Kappa CCD APEXII'
_diffrn_measurement_method 'phi / omega scans'
_diffrn_radiation_monochromator graphite
_diffrn_radiation_type CuK\a
_diffrn_radiation_wavelength 1.54178
_diffrn_reflns_av_R_equivalents 0.0438
_diffrn_reflns_av_unetI/netI 0.0316
_diffrn_reflns_limit_h_max 11
_diffrn_reflns_limit_h_min -10
_diffrn_reflns_limit_k_max 14
_diffrn_reflns_limit_k_min -14
_diffrn_reflns_limit_l_max 14
_diffrn_reflns_limit_l_min -14
_diffrn_reflns_number 24177
_diffrn_reflns_theta_full 66.76
_diffrn_reflns_theta_max 66.76
_diffrn_reflns_theta_min 4.62
_diffrn_source 'fine-focus sealed tube'
_diffrn_source_type 'fine-focus sealed tube'
_exptl_absorpt_coefficient_mu 1.847
_exptl_absorpt_correction_T_max 0.80
_exptl_absorpt_correction_T_min 0.64
_exptl_absorpt_correction_type multi-scan
_exptl_absorpt_process_details
;
Bruker AXS (2014). SADABS, Version 2014/5, Bruker AXS Inc., Madison, Wisconsin,
USA.
;
_exptl_crystal_colour colourless
_exptl_crystal_density_diffrn 1.514
_exptl_crystal_density_method 'not measured'
_exptl_crystal_description prism
_exptl_crystal_F_000 620
_exptl_crystal_size_max 0.220
_exptl_crystal_size_mid 0.190
_exptl_crystal_size_min 0.130
_refine_diff_density_max 0.259
_refine_diff_density_min -0.238
_refine_ls_extinction_method none
_refine_ls_goodness_of_fit_ref 1.044
_refine_ls_hydrogen_treatment constr
_refine_ls_matrix_type full
_refine_ls_number_parameters 374
_refine_ls_number_reflns 4821
_refine_ls_number_restraints 0
_refine_ls_restrained_S_all 1.044
_refine_ls_R_factor_all 0.0400
_refine_ls_R_factor_gt 0.0326
_refine_ls_shift/su_max 0.000
_refine_ls_shift/su_mean 0.000
_refine_ls_structure_factor_coef Fsqd
_refine_ls_weighting_details 'w=1/[\s^2^(Fo^2^)+(0.0443P)^2^+0.3270P] where P=(Fo^2^+2Fc^2^)/3'
_refine_ls_weighting_scheme calc
_refine_ls_wR_factor_gt 0.0816
_refine_ls_wR_factor_ref 0.0846
_reflns_number_gt 4056
_reflns_number_total 4821
_reflns_threshold_expression 'I > 2\s(I)'
_cod_data_source_file c9dt00413k2.cif
_cod_data_source_block erk9332
_cod_depositor_comments 'Adding full bibliography for 7049191--7049204.cif.'
_cod_database_code 7049193

loop_
_space_group_symop_operation_xyz
'x, y, z'
'-x, -y, -z'

loop_
_atom_site_type_symbol
_atom_site_label
_atom_site_fract_x
_atom_site_fract_y
_atom_site_fract_z
_atom_site_U_iso_or_equiv
_atom_site_adp_type
_atom_site_calc_flag
_atom_site_refinement_flags_adp
_atom_site_refinement_flags_posn
_atom_site_occupancy
B B1 0.2815(2) 0.30560(16) 0.59352(16) 0.0200(4) Uani d . . 1
Si Si1 0.06538(5) 0.26168(4) 0.78604(4) 0.02054(12) Uani d . . 1
C C1 0.11896(17) 0.29142(13) 0.56510(13) 0.0181(3) Uani d . . 1
C C2 0.02427(17) 0.28922(13) 0.63851(13) 0.0192(3) Uani d . . 1
C C3 -0.12988(18) 0.29658(16) 0.60550(14) 0.0242(4) Uani d . . 1
H H3A -0.1433 0.3276 0.5371 0.036 Uiso calc U R 1
H H3B -0.1688 0.3473 0.666 0.036 Uiso calc U R 1
H H3C -0.1776 0.2197 0.5919 0.036 Uiso calc U R 1
C C11 -0.0779(2) 0.15727(19) 0.80254(17) 0.0362(5) Uani d . . 1
H H11A -0.0584 0.1345 0.8748 0.054 Uiso calc U R 1
H H11B -0.0833 0.0891 0.7419 0.054 Uiso calc U R 1
H H11C -0.167 0.1935 0.7995 0.054 Uiso calc U R 1
C C12 0.0634(2) 0.39713(16) 0.89219(15) 0.0320(4) Uani d . . 1
H H12A -0.0266 0.4307 0.8808 0.048 Uiso calc U R 1
H H12B 0.139 0.4517 0.8841 0.048 Uiso calc U R 1
H H12C 0.0768 0.3803 0.9675 0.048 Uiso calc U R 1
C C13 0.2332(2) 0.19143(17) 0.80550(16) 0.0308(4) Uani d . . 1
H H13A 0.3087 0.2502 0.8385 0.046 Uiso calc U R 1
H H13B 0.2548 0.1498 0.7327 0.046 Uiso calc U R 1
H H13C 0.2239 0.1374 0.8554 0.046 Uiso calc U R 1
C C21 0.07421(17) 0.28209(14) 0.44183(13) 0.0184(3) Uani d . . 1
C C22 -0.01694(17) 0.19424(14) 0.37675(14) 0.0203(3) Uani d . . 1
F F22 -0.07679(10) 0.11465(8) 0.42295(8) 0.0249(2) Uani d . . 1
C C23 -0.04720(18) 0.18303(15) 0.26208(14) 0.0239(4) Uani d . . 1
F F23 -0.13578(11) 0.09756(9) 0.20222(8) 0.0332(3) Uani d . . 1
C C24 0.01541(19) 0.25984(16) 0.20838(14) 0.0269(4) Uani d . . 1
F F24 -0.01261(13) 0.24851(11) 0.09742(9) 0.0396(3) Uani d . . 1
C C25 0.10891(19) 0.34662(15) 0.26964(15) 0.0244(4) Uani d . . 1
F F25 0.17281(12) 0.41984(10) 0.21796(9) 0.0354(3) Uani d . . 1
C C26 0.13605(17) 0.35633(14) 0.38401(14) 0.0209(4) Uani d . . 1
F F26 0.23024(10) 0.44059(8) 0.44120(8) 0.0264(2) Uani d . . 1
C C31 0.37237(17) 0.22964(14) 0.51213(13) 0.0190(3) Uani d . . 1
C C32 0.33670(17) 0.11274(14) 0.47002(14) 0.0196(3) Uani d . . 1
F F32 0.22595(10) 0.06127(8) 0.50250(8) 0.0253(2) Uani d . . 1
C C33 0.41257(18) 0.04396(14) 0.39793(14) 0.0210(4) Uani d . . 1
F F33 0.37682(11) -0.06859(8) 0.36301(9) 0.0280(2) Uani d . . 1
C C34 0.52735(18) 0.09199(15) 0.36131(14) 0.0224(4) Uani d . . 1
F F34 0.60074(11) 0.02713(9) 0.29057(8) 0.0297(2) Uani d . . 1
C C35 0.56520(17) 0.20795(14) 0.39829(14) 0.0202(3) Uani d . . 1
F F35 0.67384(10) 0.25553(9) 0.36014(8) 0.0267(2) Uani d . . 1
C C36 0.49008(17) 0.27367(14) 0.47382(14) 0.0196(3) Uani d . . 1
F F36 0.53282(10) 0.38512(8) 0.50791(9) 0.0257(2) Uani d . . 1
C C41 0.35631(17) 0.40036(14) 0.69325(14) 0.0201(3) Uani d . . 1
C C42 0.48387(18) 0.38471(15) 0.75227(14) 0.0226(4) Uani d . . 1
F F42 0.54613(10) 0.28593(8) 0.72458(9) 0.0277(2) Uani d . . 1
C C43 0.55041(18) 0.46449(15) 0.84234(14) 0.0243(4) Uani d . . 1
F F43 0.66963(11) 0.44250(9) 0.89846(9) 0.0320(3) Uani d . . 1
C C44 0.49060(19) 0.56643(15) 0.87605(14) 0.0263(4) Uani d . . 1
F F44 0.55285(12) 0.64438(9) 0.96365(9) 0.0364(3) Uani d . . 1
C C45 0.3653(2) 0.58795(14) 0.82007(15) 0.0249(4) Uani d . . 1
F F45 0.30656(12) 0.68617(8) 0.85398(9) 0.0334(3) Uani d . . 1
C C46 0.30114(18) 0.50547(14) 0.73056(14) 0.0214(4) Uani d . . 1
F F46 0.18084(10) 0.53259(8) 0.67943(8) 0.0260(2) Uani d . . 1

loop_
_atom_site_aniso_label
_atom_site_aniso_U_11
_atom_site_aniso_U_22
_atom_site_aniso_U_33
_atom_site_aniso_U_12
_atom_site_aniso_U_13
_atom_site_aniso_U_23
B1 0.0217(10) 0.0170(9) 0.0224(9) 0.0010(7) 0.0020(8) 0.0071(7)
Si1 0.0211(2) 0.0221(2) 0.0178(2) -0.00027(18) 0.00159(17) 0.00347(17)
C1 0.0200(9) 0.0141(8) 0.0189(8) 0.0008(6) -0.0003(6) 0.0021(6)
C2 0.0191(9) 0.0171(8) 0.0199(8) 0.0006(6) 0.0010(6) 0.0013(6)
C3 0.0199(9) 0.0301(9) 0.0224(9) 0.0030(7) 0.0037(7) 0.0043(7)
C11 0.0353(11) 0.0459(12) 0.0285(10) -0.0099(9) 0.0005(8) 0.0152(9)
C12 0.0419(12) 0.0302(10) 0.0237(9) 0.0043(8) 0.0066(8) 0.0034(7)
C13 0.0356(11) 0.0315(10) 0.0273(9) 0.0069(8) 0.0013(8) 0.0114(8)
C21 0.0158(8) 0.0200(8) 0.0198(8) 0.0034(6) 0.0019(6) 0.0044(6)
C22 0.0197(9) 0.0201(8) 0.0216(8) 0.0008(7) 0.0040(7) 0.0049(6)
F22 0.0261(5) 0.0243(5) 0.0237(5) -0.0072(4) 0.0025(4) 0.0059(4)
C23 0.0218(9) 0.0257(9) 0.0215(8) -0.0023(7) 0.0005(7) 0.0006(7)
F23 0.0346(6) 0.0371(6) 0.0220(5) -0.0108(5) -0.0023(4) -0.0022(4)
C24 0.0291(10) 0.0358(10) 0.0163(8) 0.0028(8) 0.0020(7) 0.0068(7)
F24 0.0451(7) 0.0557(7) 0.0179(5) -0.0053(6) 0.0013(5) 0.0105(5)
C25 0.0239(9) 0.0275(9) 0.0251(9) 0.0023(7) 0.0058(7) 0.0116(7)
F25 0.0378(6) 0.0408(6) 0.0327(6) -0.0048(5) 0.0060(5) 0.0206(5)
C26 0.0168(8) 0.0200(8) 0.0256(9) 0.0012(7) 0.0008(7) 0.0050(7)
F26 0.0253(5) 0.0228(5) 0.0299(5) -0.0062(4) -0.0005(4) 0.0068(4)
C31 0.0170(8) 0.0183(8) 0.0207(8) 0.0009(6) -0.0012(6) 0.0039(6)
C32 0.0165(8) 0.0208(8) 0.0215(8) -0.0011(6) 0.0001(6) 0.0059(6)
F32 0.0233(5) 0.0202(5) 0.0321(5) -0.0031(4) 0.0066(4) 0.0043(4)
C33 0.0232(9) 0.0151(8) 0.0224(8) 0.0021(7) -0.0026(7) 0.0010(6)
F33 0.0312(6) 0.0166(5) 0.0326(6) 0.0006(4) 0.0011(4) -0.0016(4)
C34 0.0214(9) 0.0254(9) 0.0193(8) 0.0075(7) 0.0005(7) 0.0019(7)
F34 0.0278(6) 0.0316(6) 0.0279(5) 0.0098(4) 0.0077(4) -0.0019(4)
C35 0.0154(8) 0.0248(9) 0.0212(8) 0.0013(7) 0.0018(6) 0.0072(7)
F35 0.0200(5) 0.0328(6) 0.0289(5) -0.0003(4) 0.0081(4) 0.0081(4)
C36 0.0183(9) 0.0177(8) 0.0219(8) 0.0000(6) -0.0019(6) 0.0042(6)
F36 0.0235(5) 0.0178(5) 0.0347(6) -0.0037(4) 0.0062(4) 0.0027(4)
C41 0.0186(8) 0.0199(8) 0.0219(8) -0.0006(6) 0.0032(7) 0.0050(6)
C42 0.0207(9) 0.0227(9) 0.0239(8) -0.0005(7) 0.0021(7) 0.0045(7)
F42 0.0220(5) 0.0271(5) 0.0318(5) 0.0066(4) -0.0014(4) 0.0020(4)
C43 0.0207(9) 0.0296(9) 0.0217(9) -0.0056(7) -0.0028(7) 0.0077(7)
F43 0.0246(6) 0.0397(6) 0.0293(6) -0.0048(5) -0.0084(4) 0.0091(5)
C44 0.0313(10) 0.0236(9) 0.0205(8) -0.0106(7) 0.0001(7) 0.0009(7)
F44 0.0468(7) 0.0301(6) 0.0250(5) -0.0111(5) -0.0069(5) -0.0025(4)
C45 0.0311(10) 0.0181(8) 0.0248(9) -0.0010(7) 0.0057(7) 0.0024(7)
F45 0.0448(7) 0.0203(5) 0.0316(6) 0.0046(5) 0.0041(5) -0.0030(4)
C46 0.0192(9) 0.0222(9) 0.0227(8) -0.0006(7) 0.0019(7) 0.0050(7)
F46 0.0236(5) 0.0214(5) 0.0308(5) 0.0044(4) -0.0005(4) 0.0014(4)

loop_
_atom_type_symbol
_atom_type_description
_atom_type_scat_dispersion_real
_atom_type_scat_dispersion_imag
_atom_type_scat_source
C C 0.0181 0.0091 'International Tables Vol C Tables 4.2.6.8 and 6.1.1.4'
H H 0.0000 0.0000 'International Tables Vol C Tables 4.2.6.8 and 6.1.1.4'
B B 0.0090 0.0039 'International Tables Vol C Tables 4.2.6.8 and 6.1.1.4'
F F 0.0727 0.0534 'International Tables Vol C Tables 4.2.6.8 and 6.1.1.4'
Si Si 0.2541 0.3302 'International Tables Vol C Tables 4.2.6.8 and 6.1.1.4'

loop_
_geom_angle_atom_site_label_1
_geom_angle_atom_site_label_2
_geom_angle_atom_site_label_3
_geom_angle
C1 B1 C41 122.08(15)
C1 B1 C31 118.27(15)
C41 B1 C31 119.40(15)
C12 Si1 C11 109.37(10)
C12 Si1 C13 111.54(9)
C11 Si1 C13 106.93(9)
C12 Si1 C2 110.53(8)
C11 Si1 C2 105.51(8)
C13 Si1 C2 112.67(8)
C2 C1 C21 121.51(15)
C2 C1 B1 126.61(15)
C21 C1 B1 111.87(14)
C1 C2 C3 121.95(15)
C1 C2 Si1 124.81(13)
C3 C2 Si1 112.95(12)
C2 C3 H3A 109.5
C2 C3 H3B 109.5
H3A C3 H3B 109.5
C2 C3 H3C 109.5
H3A C3 H3C 109.5
H3B C3 H3C 109.5
Si1 C11 H11A 109.5
Si1 C11 H11B 109.5
H11A C11 H11B 109.5
Si1 C11 H11C 109.5
H11A C11 H11C 109.5
H11B C11 H11C 109.5
Si1 C12 H12A 109.5
Si1 C12 H12B 109.5
H12A C12 H12B 109.5
Si1 C12 H12C 109.5
H12A C12 H12C 109.5
H12B C12 H12C 109.5
Si1 C13 H13A 109.5
Si1 C13 H13B 109.5
H13A C13 H13B 109.5
Si1 C13 H13C 109.5
H13A C13 H13C 109.5
H13B C13 H13C 109.5
C22 C21 C26 115.74(15)
C22 C21 C1 123.70(15)
C26 C21 C1 120.19(15)
F22 C22 C23 117.02(15)
F22 C22 C21 120.73(15)
C23 C22 C21 122.22(16)
F23 C23 C24 119.47(15)
F23 C23 C22 120.55(16)
C24 C23 C22 119.98(16)
F24 C24 C25 120.35(16)
F24 C24 C23 120.09(16)
C25 C24 C23 119.55(16)
F25 C25 C24 120.02(16)
F25 C25 C26 120.80(16)
C24 C25 C26 119.18(16)
F26 C26 C25 117.73(15)
F26 C26 C21 118.95(15)
C25 C26 C21 123.30(16)
C36 C31 C32 115.04(15)
C36 C31 B1 123.28(15)
C32 C31 B1 121.64(15)
F32 C32 C33 116.71(14)
F32 C32 C31 119.94(15)
C33 C32 C31 123.31(16)
F33 C33 C32 121.01(16)
F33 C33 C34 119.58(15)
C32 C33 C34 119.41(15)
F34 C34 C33 120.20(15)
F34 C34 C35 120.20(16)
C33 C34 C35 119.60(15)
F35 C35 C36 120.71(15)
F35 C35 C34 119.73(15)
C36 C35 C34 119.56(16)
F36 C36 C35 116.90(15)
F36 C36 C31 120.07(15)
C35 C36 C31 123.00(15)
C46 C41 C42 114.73(15)
C46 C41 B1 123.18(15)
C42 C41 B1 122.10(15)
F42 C42 C43 116.32(15)
F42 C42 C41 119.98(15)
C43 C42 C41 123.67(16)
F43 C43 C44 120.01(15)
F43 C43 C42 120.88(16)
C44 C43 C42 119.09(16)
F44 C44 C43 119.98(16)
F44 C44 C45 119.92(16)
C43 C44 C45 120.09(16)
F45 C45 C44 119.95(15)
F45 C45 C46 120.87(16)
C44 C45 C46 119.17(16)
F46 C46 C45 115.97(15)
F46 C46 C41 120.78(15)
C45 C46 C41 123.25(16)

loop_
_geom_bond_atom_site_label_1
_geom_bond_atom_site_label_2
_geom_bond_distance
B1 C1 1.562(3)
B1 C41 1.572(2)
B1 C31 1.578(3)
Si1 C12 1.8621(19)
Si1 C11 1.870(2)
Si1 C13 1.8701(19)
Si1 C2 1.9064(17)
C1 C2 1.354(2)
C1 C21 1.508(2)
C2 C3 1.509(2)
C3 H3A 0.98
C3 H3B 0.98
C3 H3C 0.98
C11 H11A 0.98
C11 H11B 0.98
C11 H11C 0.98
C12 H12A 0.98
C12 H12B 0.98
C12 H12C 0.98
C13 H13A 0.98
C13 H13B 0.98
C13 H13C 0.98
C21 C22 1.390(2)
C21 C26 1.390(2)
C22 F22 1.337(2)
C22 C23 1.384(2)
C23 F23 1.337(2)
C23 C24 1.382(3)
C24 F24 1.337(2)
C24 C25 1.379(3)
C25 F25 1.340(2)
C25 C26 1.380(3)
C26 F26 1.3488(19)
C31 C36 1.395(2)
C31 C32 1.397(2)
C32 F32 1.3437(19)
C32 C33 1.378(2)
C33 F33 1.3387(19)
C33 C34 1.381(3)
C34 F34 1.330(2)
C34 C35 1.382(3)
C35 F35 1.3402(19)
C35 C36 1.381(2)
C36 F36 1.3394(19)
C41 C46 1.394(2)
C41 C42 1.398(2)
C42 F42 1.345(2)
C42 C43 1.380(2)
C43 F43 1.339(2)
C43 C44 1.376(3)
C44 F44 1.337(2)
C44 C45 1.384(3)
C45 F45 1.334(2)
C45 C46 1.385(2)
C46 F46 1.342(2)

loop_
_geom_torsion_atom_site_label_1
_geom_torsion_atom_site_label_2
_geom_torsion_atom_site_label_3
_geom_torsion_atom_site_label_4
_geom_torsion
C41 B1 C1 C2 -46.8(2)
C31 B1 C1 C2 139.03(17)
C41 B1 C1 C21 132.09(16)
C31 B1 C1 C21 -42.1(2)
C21 C1 C2 C3 -10.0(2)
B1 C1 C2 C3 168.75(16)
C21 C1 C2 Si1 163.44(12)
B1 C1 C2 Si1 -17.8(2)
C2 C1 C21 C22 -53.1(2)
B1 C1 C21 C22 127.99(17)
C2 C1 C21 C26 134.13(17)
B1 C1 C21 C26 -44.8(2)
C26 C21 C22 F22 176.67(14)
C1 C21 C22 F22 3.6(2)
C26 C21 C22 C23 -1.6(2)
C1 C21 C22 C23 -174.72(16)
F22 C22 C23 F23 1.8(2)
C21 C22 C23 F23 -179.80(15)
F22 C22 C23 C24 -177.51(15)
C21 C22 C23 C24 0.9(3)
F23 C23 C24 F24 0.0(3)
C22 C23 C24 F24 179.34(16)
F23 C23 C24 C25 -178.70(16)
C22 C23 C24 C25 0.6(3)
F24 C24 C25 F25 -0.3(3)
C23 C24 C25 F25 178.36(16)
F24 C24 C25 C26 -179.94(16)
C23 C24 C25 C26 -1.2(3)
F25 C25 C26 F26 -1.0(2)
C24 C25 C26 F26 178.61(15)
F25 C25 C26 C21 -179.20(15)
C24 C25 C26 C21 0.4(3)
C22 C21 C26 F26 -177.18(14)
C1 C21 C26 F26 -3.8(2)
C22 C21 C26 C25 1.0(2)
C1 C21 C26 C25 174.36(15)
C1 B1 C31 C36 133.71(17)
C41 B1 C31 C36 -40.6(2)
C1 B1 C31 C32 -44.0(2)
C41 B1 C31 C32 141.65(16)
C36 C31 C32 F32 179.24(14)
B1 C31 C32 F32 -2.9(2)
C36 C31 C32 C33 1.4(2)
B1 C31 C32 C33 179.30(15)
F32 C32 C33 F33 -0.3(2)
C31 C32 C33 F33 177.62(14)
F32 C32 C33 C34 179.81(14)
C31 C32 C33 C34 -2.3(3)
F33 C33 C34 F34 0.9(2)
C32 C33 C34 F34 -179.15(15)
F33 C33 C34 C35 -179.31(14)
C32 C33 C34 C35 0.6(2)
F34 C34 C35 F35 1.9(2)
C33 C34 C35 F35 -177.89(14)
F34 C34 C35 C36 -178.44(14)
C33 C34 C35 C36 1.8(2)
F35 C35 C36 F36 -1.3(2)
C34 C35 C36 F36 179.05(14)
F35 C35 C36 C31 176.95(14)
C34 C35 C36 C31 -2.7(3)
C32 C31 C36 F36 179.29(14)
B1 C31 C36 F36 1.4(2)
C32 C31 C36 C35 1.1(2)
B1 C31 C36 C35 -176.72(16)
C1 B1 C41 C46 -29.5(2)
C31 B1 C41 C46 144.61(17)
C1 B1 C41 C42 149.88(16)
C31 B1 C41 C42 -36.0(2)
C46 C41 C42 F42 179.17(15)
B1 C41 C42 F42 -0.3(3)
C46 C41 C42 C43 1.5(3)
B1 C41 C42 C43 -177.96(16)
F42 C42 C43 F43 -0.6(2)
C41 C42 C43 F43 177.18(15)
F42 C42 C43 C44 -178.84(16)
C41 C42 C43 C44 -1.1(3)
F43 C43 C44 F44 1.2(3)
C42 C43 C44 F44 179.46(15)
F43 C43 C44 C45 -178.19(16)
C42 C43 C44 C45 0.1(3)
F44 C44 C45 F45 -0.4(3)
C43 C44 C45 F45 179.02(16)
F44 C44 C45 C46 -179.00(16)
C43 C44 C45 C46 0.4(3)
F45 C45 C46 F46 2.1(2)
C44 C45 C46 F46 -179.29(15)
F45 C45 C46 C41 -178.52(16)
C44 C45 C46 C41 0.1(3)
C42 C41 C46 F46 178.37(15)
B1 C41 C46 F46 -2.2(2)
C42 C41 C46 C45 -1.0(2)
B1 C41 C46 C45 178.45(16)
